data_2230210
loop_
_publ_author_name
'Li, Jian'
'Rao, Xiao-ping'
'Shang, Shi-bin'
'Gao, Yan-qing'

_publ_section_title
;
 16-Isopropyl-5,9-dimethyltetracyclo[10.2.2.0^1,10^.0^4,9^]hexadec-15-ene-5,13,14-trimethanol
 ethanol monosolvate
;
_journal_coeditor_code ZS2101
_journal_issue 5
_journal_name_full 'Acta Crystallographica Section E'
_journal_page_first o1076
_journal_paper_doi 10.1107/S1600536811012207
_journal_volume 67
_journal_year 2011
_chemical_formula_iupac 'C24 H40 O3, C2 H6 O'
_chemical_formula_moiety 'C24 H40 O3, C2 H6 O'
_chemical_formula_sum 'C26 H46 O4'
_chemical_formula_weight 422.63
_chemical_name_systematic
;
16-isopropyl-5,9-dimethyltetracyclo[10.2.2.0^1,10^.0^4,9^]hexadec-15-ene-
5,13,14-trimethanol ethanol monosolvate
;
_space_group_IT_number 19
_symmetry_cell_setting orthorhombic
_symmetry_space_group_name_Hall 'P 2ac 2ab'
_symmetry_space_group_name_H-M 'P 21 21 21'
_atom_sites_solution_hydrogens geom
_atom_sites_solution_primary direct
_atom_sites_solution_secondary difmap
_audit_creation_method SHELXL-97
_cell_angle_alpha 90.00
_cell_angle_beta 90.00
_cell_angle_gamma 90.00
_cell_formula_units_Z 4
_cell_length_a 9.1440(18)
_cell_length_b 9.6570(19)
_cell_length_c 28.073(6)
_cell_measurement_reflns_used 25
_cell_measurement_temperature 293(2)
_cell_measurement_theta_max 13
_cell_measurement_theta_min 9
_cell_volume 2478.9(9)
_computing_cell_refinement 'CAD-4 Software (Enraf--Nonius, 1989)'
_computing_data_collection 'CAD-4 Software (Enraf--Nonius, 1989)'
_computing_data_reduction 'XCAD4 (Harms & Wocadlo, 1995)'
_computing_molecular_graphics 'SHELXTL (Sheldrick, 2008)'
_computing_publication_material 'SHELXL97  (Sheldrick, 2008)'
_computing_structure_refinement 'SHELXL97 (Sheldrick, 2008)'
_computing_structure_solution 'SHELXS97 (Sheldrick, 2008)'
_diffrn_ambient_temperature 293(2)
_diffrn_measured_fraction_theta_full 0.999
_diffrn_measured_fraction_theta_max 0.999
_diffrn_measurement_device_type 'Enraf--Nonius CAD-4 four-circle diffractometer'
_diffrn_measurement_method \w--2\q
_diffrn_radiation_monochromator graphite
_diffrn_radiation_source 'fine-focus sealed tube'
_diffrn_radiation_type MoK\a
_diffrn_radiation_wavelength 0.71073
_diffrn_reflns_av_R_equivalents 0.0756
_diffrn_reflns_av_sigmaI/netI 0.0790
_diffrn_reflns_limit_h_max 0
_diffrn_reflns_limit_h_min -11
_diffrn_reflns_limit_k_max 11
_diffrn_reflns_limit_k_min -11
_diffrn_reflns_limit_l_max 0
_diffrn_reflns_limit_l_min -33
_diffrn_reflns_number 4919
_diffrn_reflns_theta_full 25.41
_diffrn_reflns_theta_max 25.41
_diffrn_reflns_theta_min 1.45
_diffrn_standards_decay_% 1
_diffrn_standards_interval_count 200
_diffrn_standards_interval_time 120
_diffrn_standards_number 3
_exptl_absorpt_coefficient_mu 0.074
_exptl_absorpt_correction_T_max 0.9927
_exptl_absorpt_correction_T_min 0.9782
_exptl_absorpt_correction_type psi-scan
_exptl_absorpt_process_details '(North <i>et al.</i>, 1968)'
_exptl_crystal_colour colourless
_exptl_crystal_density_diffrn 1.132
_exptl_crystal_density_method 'not measured'
_exptl_crystal_description rod
_exptl_crystal_F_000 936
_exptl_crystal_size_max 0.30
_exptl_crystal_size_mid 0.20
_exptl_crystal_size_min 0.10
_refine_diff_density_max 0.288
_refine_diff_density_min -0.218
_refine_ls_extinction_method none
_refine_ls_goodness_of_fit_ref 1.000
_refine_ls_hydrogen_treatment constr
_refine_ls_matrix_type full
_refine_ls_number_parameters 271
_refine_ls_number_reflns 2615
_refine_ls_number_restraints 1
_refine_ls_restrained_S_all 1.012
_refine_ls_R_factor_all 0.1053
_refine_ls_R_factor_gt 0.0632
_refine_ls_shift/su_max 0.000
_refine_ls_shift/su_mean 0.000
_refine_ls_structure_factor_coef Fsqd
_refine_ls_weighting_details 'calc w=1/[\s^2^(Fo^2^)+(0.100P)^2^+0.500P] where P=(Fo^2^+2Fc^2^)/3'
_refine_ls_weighting_scheme calc
_refine_ls_wR_factor_gt 0.1542
_refine_ls_wR_factor_ref 0.1801
_reflns_number_gt 1786
_reflns_number_total 2615
_reflns_threshold_expression I>2\s(I)
_cod_data_source_file zs2101.cif
_cod_data_source_block I
_cod_database_code 2230210
_cod_database_fobs_code 2230210

loop_
_symmetry_equiv_pos_as_xyz
'x, y, z'
'-x+1/2, -y, z+1/2'
'-x, y+1/2, -z+1/2'
'x+1/2, -y+1/2, -z'

loop_
_atom_site_type_symbol
_atom_site_label
_atom_site_fract_x
_atom_site_fract_y
_atom_site_fract_z
_atom_site_U_iso_or_equiv
_atom_site_adp_type
_atom_site_calc_flag
_atom_site_refinement_flags
_atom_site_occupancy
_atom_site_disorder_assembly
_atom_site_disorder_group
O O1 0.1259(4) 0.9737(4) 0.16607(12) 0.0551(10) Uani d . 1 . .
H H1A 0.1038 0.8921 0.1748 0.083 Uiso d R 1 . .
C C1 0.1816(5) 0.8655(5) 0.08762(16) 0.0379(12) Uani d . 1 . .
O O2 0.6060(4) 0.0733(3) 0.19112(12) 0.0476(9) Uani d . 1 . .
H H2A 0.5244 0.0514 0.1787 0.071 Uiso d R 1 . .
C C2 0.0246(6) 0.8104(5) 0.08231(19) 0.0480(14) Uani d . 1 . .
H H2B -0.0204 0.8058 0.1136 0.058 Uiso calc R 1 . .
H H2C -0.0315 0.8752 0.0632 0.058 Uiso calc R 1 . .
O O3 0.6437(4) 0.4603(4) 0.27068(12) 0.0512(9) Uani d . 1 . .
H H3A 0.7228 0.4721 0.2839 0.077 Uiso calc R 1 . .
C C3 0.0171(6) 0.6667(6) 0.05903(19) 0.0491(14) Uani d . 1 . .
H H3B -0.0838 0.6358 0.0578 0.059 Uiso calc R 1 . .
H H3C 0.0538 0.6719 0.0267 0.059 Uiso calc R 1 . .
C C4 0.1076(5) 0.5638(5) 0.08736(18) 0.0435(12) Uani d . 1 . .
H H4A 0.1013 0.4738 0.0721 0.052 Uiso calc R 1 . .
H H4B 0.0661 0.5551 0.1190 0.052 Uiso calc R 1 . .
C C5 0.2677(5) 0.6040(5) 0.09188(16) 0.0335(11) Uani d . 1 . .
C C6 0.2777(5) 0.7538(4) 0.11185(16) 0.0329(11) Uani d . 1 . .
H H6A 0.2382 0.7466 0.1442 0.039 Uiso calc R 1 . .
C C7 0.3387(5) 0.5085(4) 0.12991(16) 0.0330(10) Uani d . 1 . .
H H7A 0.2768 0.5169 0.1583 0.040 Uiso calc R 1 . .
C C8 0.4957(5) 0.5467(4) 0.14670(14) 0.0290(10) Uani d . 1 . .
C C9 0.5092(5) 0.7028(5) 0.15633(17) 0.0361(11) Uani d . 1 . .
H H9A 0.4657 0.7229 0.1871 0.043 Uiso calc R 1 . .
H H9B 0.6121 0.7266 0.1582 0.043 Uiso calc R 1 . .
C C10 0.4373(5) 0.7937(5) 0.11907(17) 0.0365(11) Uani d . 1 . .
H H10A 0.4894 0.7846 0.0891 0.044 Uiso calc R 1 . .
H H10B 0.4430 0.8898 0.1290 0.044 Uiso calc R 1 . .
C C11 0.3361(5) 0.3518(4) 0.11655(18) 0.0390(12) Uani d . 1 . .
H H11A 0.2590 0.3054 0.1341 0.047 Uiso calc R 1 . .
H H11B 0.3160 0.3415 0.0828 0.047 Uiso calc R 1 . .
C C12 0.4843(6) 0.2851(5) 0.12847(18) 0.0396(12) Uani d . 1 . .
H H12A 0.4837 0.1867 0.1200 0.048 Uiso calc R 1 . .
C C13 0.5099(5) 0.3032(5) 0.18254(16) 0.0345(11) Uani d . 1 . .
H H13A 0.4229 0.2675 0.1988 0.041 Uiso calc R 1 . .
C C14 0.5201(5) 0.4612(5) 0.19389(15) 0.0343(11) Uani d . 1 . .
H H14A 0.4356 0.4818 0.2142 0.041 Uiso calc R 1 . .
C C15 0.6011(6) 0.3603(5) 0.10101(17) 0.0418(12) Uani d . 1 . .
C C16 0.6064(5) 0.4944(5) 0.11130(16) 0.0369(11) Uani d . 1 . .
H H16A 0.6748 0.5530 0.0974 0.044 Uiso calc R 1 . .
C C17 0.2395(7) 0.9152(6) 0.03954(18) 0.0601(16) Uani d . 1 . .
H H17A 0.2460 0.8381 0.0180 0.090 Uiso calc R 1 . .
H H17B 0.3346 0.9554 0.0437 0.090 Uiso calc R 1 . .
H H17C 0.1741 0.9834 0.0266 0.090 Uiso calc R 1 . .
C C18 0.1740(6) 0.9966(5) 0.11865(19) 0.0495(13) Uani d . 1 . .
H H18A 0.2704 1.0385 0.1197 0.059 Uiso calc R 1 . .
H H18B 0.1084 1.0622 0.1036 0.059 Uiso calc R 1 . .
C C19 0.3445(6) 0.5886(5) 0.04277(16) 0.0466(13) Uani d . 1 . .
H H19A 0.3362 0.4945 0.0321 0.070 Uiso calc R 1 . .
H H19B 0.4459 0.6126 0.0458 0.070 Uiso calc R 1 . .
H H19C 0.2988 0.6490 0.0201 0.070 Uiso calc R 1 . .
C C20 0.6958(7) 0.2905(6) 0.06440(19) 0.0571(15) Uani d . 1 . .
H H20A 0.7557 0.3625 0.0494 0.069 Uiso calc R 1 . .
C C21 0.5967(10) 0.2283(7) 0.0251(2) 0.086(2) Uani d . 1 . .
H H21A 0.5324 0.2987 0.0131 0.129 Uiso calc R 1 . .
H H21B 0.5399 0.1539 0.0382 0.129 Uiso calc R 1 . .
H H21C 0.6564 0.1937 -0.0004 0.129 Uiso calc R 1 . .
C C22 0.7994(9) 0.1842(9) 0.0851(2) 0.108(3) Uani d . 1 . .
H H22A 0.8570 0.2262 0.1098 0.161 Uiso calc R 1 . .
H H22B 0.8628 0.1502 0.0605 0.161 Uiso calc R 1 . .
H H22C 0.7443 0.1087 0.0982 0.161 Uiso calc R 1 . .
C C23 0.6387(6) 0.2176(5) 0.19917(18) 0.0400(11) Uani d . 1 . .
H H23A 0.7259 0.2438 0.1817 0.048 Uiso calc R 1 . .
H H23B 0.6563 0.2338 0.2328 0.048 Uiso calc R 1 . .
C C24 0.6531(6) 0.5052(5) 0.22226(17) 0.0460(13) Uani d . 1 . .
H H24A 0.7403 0.4664 0.2078 0.055 Uiso calc R 1 . .
H H24B 0.6616 0.6053 0.2214 0.055 Uiso calc R 1 . .
O O4 0.8584(5) 0.9317(6) 0.20316(18) 0.0869(15) Uani d . 1 . .
H H4C 0.7882 0.9888 0.2061 0.130 Uiso d R 1 . .
C C25 0.8793(10) 0.8696(12) 0.2457(4) 0.157(5) Uani d D 1 . .
H H25A 0.7847 0.8333 0.2551 0.189 Uiso calc R 1 . .
H H25B 0.9021 0.9432 0.2680 0.189 Uiso calc R 1 . .
C C26 0.9818(13) 0.7624(13) 0.2547(6) 0.222(8) Uani d D 1 . .
H H26A 0.9793 0.7386 0.2879 0.333 Uiso calc R 1 . .
H H26B 1.0782 0.7937 0.2464 0.333 Uiso calc R 1 . .
H H26C 0.9574 0.6826 0.2360 0.333 Uiso calc R 1 . .

loop_
_atom_site_aniso_label
_atom_site_aniso_U_11
_atom_site_aniso_U_22
_atom_site_aniso_U_33
_atom_site_aniso_U_12
_atom_site_aniso_U_13
_atom_site_aniso_U_23
O1 0.055(2) 0.058(2) 0.052(2) 0.006(2) -0.0004(18) -0.0159(18)
C1 0.045(3) 0.034(2) 0.034(3) 0.006(2) -0.008(2) 0.004(2)
O2 0.045(2) 0.0382(18) 0.059(2) 0.0058(18) -0.0007(18) 0.0046(16)
C2 0.051(3) 0.044(3) 0.049(3) 0.011(3) -0.013(3) -0.003(2)
O3 0.055(2) 0.057(2) 0.042(2) 0.005(2) -0.0229(17) 0.0004(17)
C3 0.035(3) 0.058(3) 0.054(3) -0.001(3) -0.014(2) -0.006(3)
C4 0.043(3) 0.039(3) 0.049(3) -0.002(2) -0.008(2) 0.000(2)
C5 0.036(3) 0.033(2) 0.032(2) -0.002(2) -0.003(2) -0.003(2)
C6 0.039(3) 0.031(2) 0.028(2) 0.002(2) 0.000(2) 0.001(2)
C7 0.036(2) 0.028(2) 0.036(2) -0.002(2) -0.002(2) -0.0007(19)
C8 0.031(2) 0.030(2) 0.025(2) -0.001(2) 0.0003(19) -0.0025(19)
C9 0.036(3) 0.031(2) 0.041(3) 0.000(2) -0.011(2) -0.005(2)
C10 0.042(3) 0.028(2) 0.040(3) -0.003(2) 0.000(2) -0.001(2)
C11 0.041(3) 0.031(2) 0.046(3) -0.001(2) -0.005(2) -0.004(2)
C12 0.048(3) 0.024(2) 0.047(3) 0.003(2) -0.007(2) -0.008(2)
C13 0.034(3) 0.032(2) 0.038(3) -0.002(2) -0.001(2) 0.003(2)
C14 0.036(3) 0.036(2) 0.030(2) 0.002(2) 0.004(2) -0.001(2)
C15 0.045(3) 0.043(3) 0.037(3) 0.014(2) -0.004(2) 0.002(2)
C16 0.031(2) 0.043(3) 0.037(3) 0.003(2) 0.000(2) 0.006(2)
C17 0.078(4) 0.055(3) 0.047(3) 0.013(3) -0.001(3) 0.017(3)
C18 0.049(3) 0.041(3) 0.059(3) 0.008(2) -0.009(3) -0.002(3)
C19 0.056(3) 0.049(3) 0.035(3) 0.009(3) -0.005(2) -0.004(2)
C20 0.071(4) 0.056(3) 0.044(3) 0.014(3) 0.011(3) -0.001(3)
C21 0.125(7) 0.080(5) 0.053(4) 0.012(5) 0.017(4) -0.022(4)
C22 0.125(7) 0.125(7) 0.073(5) 0.082(6) 0.028(5) 0.005(5)
C23 0.044(3) 0.036(2) 0.040(3) 0.005(2) -0.003(2) 0.002(2)
C24 0.049(3) 0.049(3) 0.040(3) -0.003(3) -0.016(2) 0.004(2)
O4 0.058(3) 0.100(3) 0.103(4) 0.033(3) 0.011(3) 0.024(3)
C25 0.092(7) 0.185(11) 0.194(11) 0.032(8) 0.064(8) 0.100(10)
C26 0.098(8) 0.212(15) 0.356(18) -0.024(9) -0.054(10) 0.189(14)

loop_
_atom_type_symbol
_atom_type_description
_atom_type_scat_dispersion_real
_atom_type_scat_dispersion_imag
_atom_type_scat_source
C C 0.0033 0.0016 'International Tables Vol C Tables 4.2.6.8 and 6.1.1.4'
H H 0.0000 0.0000 'International Tables Vol C Tables 4.2.6.8 and 6.1.1.4'
O O 0.0106 0.0060 'International Tables Vol C Tables 4.2.6.8 and 6.1.1.4'

loop_
_geom_angle_atom_site_label_1
_geom_angle_atom_site_label_2
_geom_angle_atom_site_label_3
_geom_angle_site_symmetry_1
_geom_angle_site_symmetry_3
_geom_angle
_geom_angle_publ_flag
C18 O1 H1A . . 119.2 ?
C17 C1 C18 . . 104.9(4) ?
C17 C1 C2 . . 110.3(4) ?
C18 C1 C2 . . 107.3(4) ?
C17 C1 C6 . . 114.3(4) ?
C18 C1 C6 . . 110.5(4) ?
C2 C1 C6 . . 109.3(4) ?
C23 O2 H2A . . 119.1 ?
C3 C2 C1 . . 113.3(4) ?
C3 C2 H2B . . 108.9 ?
C1 C2 H2B . . 108.9 ?
C3 C2 H2C . . 108.9 ?
C1 C2 H2C . . 108.9 ?
H2B C2 H2C . . 107.7 ?
C24 O3 H3A . . 109.5 ?
C4 C3 C2 . . 110.2(4) ?
C4 C3 H3B . . 109.6 ?
C2 C3 H3B . . 109.6 ?
C4 C3 H3C . . 109.6 ?
C2 C3 H3C . . 109.6 ?
H3B C3 H3C . . 108.1 ?
C3 C4 C5 . . 113.7(4) ?
C3 C4 H4A . . 108.8 ?
C5 C4 H4A . . 108.8 ?
C3 C4 H4B . . 108.8 ?
C5 C4 H4B . . 108.8 ?
H4A C4 H4B . . 107.7 ?
C4 C5 C7 . . 107.9(4) ?
C4 C5 C6 . . 108.9(4) ?
C7 C5 C6 . . 106.3(3) ?
C4 C5 C19 . . 109.7(4) ?
C7 C5 C19 . . 111.3(4) ?
C6 C5 C19 . . 112.5(4) ?
C10 C6 C1 . . 115.2(4) ?
C10 C6 C5 . . 109.9(4) ?
C1 C6 C5 . . 117.2(4) ?
C10 C6 H6A . . 104.3 ?
C1 C6 H6A . . 104.3 ?
C5 C6 H6A . . 104.3 ?
C5 C7 C8 . . 116.9(4) ?
C5 C7 C11 . . 113.9(4) ?
C8 C7 C11 . . 108.5(4) ?
C5 C7 H7A . . 105.5 ?
C8 C7 H7A . . 105.5 ?
C11 C7 H7A . . 105.5 ?
C16 C8 C9 . . 113.0(4) ?
C16 C8 C7 . . 109.9(3) ?
C9 C8 C7 . . 111.1(4) ?
C16 C8 C14 . . 106.5(3) ?
C9 C8 C14 . . 110.8(4) ?
C7 C8 C14 . . 105.1(3) ?
C10 C9 C8 . . 114.3(4) ?
C10 C9 H9A . . 108.7 ?
C8 C9 H9A . . 108.7 ?
C10 C9 H9B . . 108.7 ?
C8 C9 H9B . . 108.7 ?
H9A C9 H9B . . 107.6 ?
C9 C10 C6 . . 111.1(4) ?
C9 C10 H10A . . 109.4 ?
C6 C10 H10A . . 109.4 ?
C9 C10 H10B . . 109.4 ?
C6 C10 H10B . . 109.4 ?
H10A C10 H10B . . 108.0 ?
C12 C11 C7 . . 109.9(4) ?
C12 C11 H11A . . 109.7 ?
C7 C11 H11A . . 109.7 ?
C12 C11 H11B . . 109.7 ?
C7 C11 H11B . . 109.7 ?
H11A C11 H11B . . 108.2 ?
C15 C12 C11 . . 108.2(4) ?
C15 C12 C13 . . 109.9(4) ?
C11 C12 C13 . . 107.5(4) ?
C15 C12 H12A . . 110.4 ?
C11 C12 H12A . . 110.4 ?
C13 C12 H12A . . 110.4 ?
C23 C13 C12 . . 111.1(4) ?
C23 C13 C14 . . 115.1(4) ?
C12 C13 C14 . . 108.6(4) ?
C23 C13 H13A . . 107.2 ?
C12 C13 H13A . . 107.2 ?
C14 C13 H13A . . 107.2 ?
C24 C14 C13 . . 115.4(4) ?
C24 C14 C8 . . 114.1(4) ?
C13 C14 C8 . . 109.4(3) ?
C24 C14 H14A . . 105.7 ?
C13 C14 H14A . . 105.7 ?
C8 C14 H14A . . 105.7 ?
C16 C15 C20 . . 124.5(5) ?
C16 C15 C12 . . 112.6(5) ?
C20 C15 C12 . . 122.8(4) ?
C15 C16 C8 . . 116.5(5) ?
C15 C16 H16A . . 121.7 ?
C8 C16 H16A . . 121.7 ?
C1 C17 H17A . . 109.5 ?
C1 C17 H17B . . 109.5 ?
H17A C17 H17B . . 109.5 ?
C1 C17 H17C . . 109.5 ?
H17A C17 H17C . . 109.5 ?
H17B C17 H17C . . 109.5 ?
O1 C18 C1 . . 114.7(4) ?
O1 C18 H18A . . 108.6 ?
C1 C18 H18A . . 108.6 ?
O1 C18 H18B . . 108.6 ?
C1 C18 H18B . . 108.6 ?
H18A C18 H18B . . 107.6 ?
C5 C19 H19A . . 109.5 ?
C5 C19 H19B . . 109.5 ?
H19A C19 H19B . . 109.5 ?
C5 C19 H19C . . 109.5 ?
H19A C19 H19C . . 109.5 ?
H19B C19 H19C . . 109.5 ?
C15 C20 C22 . . 113.7(5) ?
C15 C20 C21 . . 108.9(5) ?
C22 C20 C21 . . 112.1(6) ?
C15 C20 H20A . . 107.2 ?
C22 C20 H20A . . 107.2 ?
C21 C20 H20A . . 107.2 ?
C20 C21 H21A . . 109.5 ?
C20 C21 H21B . . 109.5 ?
H21A C21 H21B . . 109.5 ?
C20 C21 H21C . . 109.5 ?
H21A C21 H21C . . 109.5 ?
H21B C21 H21C . . 109.5 ?
C20 C22 H22A . . 109.5 ?
C20 C22 H22B . . 109.5 ?
H22A C22 H22B . . 109.5 ?
C20 C22 H22C . . 109.5 ?
H22A C22 H22C . . 109.5 ?
H22B C22 H22C . . 109.5 ?
O2 C23 C13 . . 108.5(4) ?
O2 C23 H23A . . 110.0 ?
C13 C23 H23A . . 110.0 ?
O2 C23 H23B . . 110.0 ?
C13 C23 H23B . . 110.0 ?
H23A C23 H23B . . 108.4 ?
O3 C24 C14 . . 111.5(4) ?
O3 C24 H24A . . 109.3 ?
C14 C24 H24A . . 109.3 ?
O3 C24 H24B . . 109.3 ?
C14 C24 H24B . . 109.3 ?
H24A C24 H24B . . 108.0 ?
C25 O4 H4C . . 108.0 ?
O4 C25 C26 . . 125.2(11) ?
O4 C25 H25A . . 106.0 ?
C26 C25 H25A . . 106.0 ?
O4 C25 H25B . . 106.0 ?
C26 C25 H25B . . 106.0 ?
H25A C25 H25B . . 106.3 ?
C25 C26 H26A . . 109.5 ?
C25 C26 H26B . . 109.5 ?
H26A C26 H26B . . 109.5 ?
C25 C26 H26C . . 109.5 ?
H26A C26 H26C . . 109.5 ?
H26B C26 H26C . . 109.5 ?

loop_
_geom_bond_atom_site_label_1
_geom_bond_atom_site_label_2
_geom_bond_site_symmetry_2
_geom_bond_distance
_geom_bond_publ_flag
O1 C18 . 1.419(6) ?
O1 H1A . 0.8500 ?
C1 C17 . 1.527(7) ?
C1 C18 . 1.538(7) ?
C1 C2 . 1.539(7) ?
C1 C6 . 1.549(6) ?
O2 C23 . 1.444(6) ?
O2 H2A . 0.8500 ?
C2 C3 . 1.536(7) ?
C2 H2B . 0.9700 ?
C2 H2C . 0.9700 ?
O3 C24 . 1.429(6) ?
O3 H3A . 0.8200 ?
C3 C4 . 1.518(7) ?
C3 H3B . 0.9700 ?
C3 H3C . 0.9700 ?
C4 C5 . 1.521(7) ?
C4 H4A . 0.9700 ?
C4 H4B . 0.9700 ?
C5 C7 . 1.553(6) ?
C5 C6 . 1.553(6) ?
C5 C19 . 1.554(6) ?
C6 C10 . 1.523(6) ?
C6 H6A . 0.9800 ?
C7 C8 . 1.555(6) ?
C7 C11 . 1.559(6) ?
C7 H7A . 0.9800 ?
C8 C16 . 1.505(6) ?
C8 C9 . 1.537(6) ?
C8 C14 . 1.577(6) ?
C9 C10 . 1.516(6) ?
C9 H9A . 0.9700 ?
C9 H9B . 0.9700 ?
C10 H10A . 0.9700 ?
C10 H10B . 0.9700 ?
C11 C12 . 1.538(7) ?
C11 H11A . 0.9700 ?
C11 H11B . 0.9700 ?
C12 C15 . 1.504(7) ?
C12 C13 . 1.546(6) ?
C12 H12A . 0.9800 ?
C13 C23 . 1.512(6) ?
C13 C14 . 1.561(6) ?
C13 H13A . 0.9800 ?
C14 C24 . 1.515(6) ?
C14 H14A . 0.9800 ?
C15 C16 . 1.327(7) ?
C15 C20 . 1.504(7) ?
C16 H16A . 0.9300 ?
C17 H17A . 0.9600 ?
C17 H17B . 0.9600 ?
C17 H17C . 0.9600 ?
C18 H18A . 0.9700 ?
C18 H18B . 0.9700 ?
C19 H19A . 0.9600 ?
C19 H19B . 0.9600 ?
C19 H19C . 0.9600 ?
C20 C22 . 1.513(9) ?
C20 C21 . 1.549(9) ?
C20 H20A . 0.9800 ?
C21 H21A . 0.9600 ?
C21 H21B . 0.9600 ?
C21 H21C . 0.9600 ?
C22 H22A . 0.9600 ?
C22 H22B . 0.9600 ?
C22 H22C . 0.9600 ?
C23 H23A . 0.9700 ?
C23 H23B . 0.9700 ?
C24 H24A . 0.9700 ?
C24 H24B . 0.9700 ?
O4 C25 . 1.349(10) ?
O4 H4C . 0.8500 ?
C25 C26 . 1.420(9) ?
C25 H25A . 0.9700 ?
C25 H25B . 0.9700 ?
C26 H26A . 0.9600 ?
C26 H26B . 0.9600 ?
C26 H26C . 0.9600 ?

loop_
_geom_hbond_atom_site_label_D
_geom_hbond_atom_site_label_H
_geom_hbond_atom_site_label_A
_geom_hbond_site_symmetry_A
_geom_hbond_distance_DH
_geom_hbond_distance_HA
_geom_hbond_distance_DA
_geom_hbond_angle_DHA
_geom_hbond_publ_flag
O1 H1A O4 1_455 0.85 2.41 2.689(6) 100 no
O2 H2A O3 3_645 0.85 2.27 2.749(5) 116 yes
O3 H3A O1 3_645 0.82 1.97 2.758(5) 160 yes
O4 H4C O2 1_565 0.85 1.90 2.704(6) 157 yes
C2 H2B O1 . 0.97 2.57 2.979(6) 106 no
C6 H6A O1 . 0.98 2.50 2.959(6) 108 no
C12 H12A O2 . 0.98 2.54 2.918(6) 103 no
C23 H23B O3 . 0.97 2.43 3.086(6) 124 no

loop_
_geom_torsion_atom_site_label_1
_geom_torsion_atom_site_label_2
_geom_torsion_atom_site_label_3
_geom_torsion_atom_site_label_4
_geom_torsion_site_symmetry_1
_geom_torsion_site_symmetry_2
_geom_torsion_site_symmetry_3
_geom_torsion_site_symmetry_4
_geom_torsion
_geom_torsion_publ_flag
C17 C1 C2 C3 . . . . 75.7(5) ?
C18 C1 C2 C3 . . . . -170.6(4) ?
C6 C1 C2 C3 . . . . -50.7(6) ?
C1 C2 C3 C4 . . . . 57.0(6) ?
C2 C3 C4 C5 . . . . -58.6(6) ?
C3 C4 C5 C7 . . . . 168.2(4) ?
C3 C4 C5 C6 . . . . 53.2(5) ?
C3 C4 C5 C19 . . . . -70.3(5) ?
C17 C1 C6 C10 . . . . 55.4(5) ?
C18 C1 C6 C10 . . . . -62.6(5) ?
C2 C1 C6 C10 . . . . 179.5(4) ?
C17 C1 C6 C5 . . . . -76.2(6) ?
C18 C1 C6 C5 . . . . 165.8(4) ?
C2 C1 C6 C5 . . . . 47.9(5) ?
C4 C5 C6 C10 . . . . 177.1(4) ?
C7 C5 C6 C10 . . . . 61.1(5) ?
C19 C5 C6 C10 . . . . -61.0(5) ?
C4 C5 C6 C1 . . . . -48.9(5) ?
C7 C5 C6 C1 . . . . -165.0(4) ?
C19 C5 C6 C1 . . . . 72.9(5) ?
C4 C5 C7 C8 . . . . -170.1(4) ?
C6 C5 C7 C8 . . . . -53.3(5) ?
C19 C5 C7 C8 . . . . 69.6(5) ?
C4 C5 C7 C11 . . . . 62.0(5) ?
C6 C5 C7 C11 . . . . 178.8(4) ?
C19 C5 C7 C11 . . . . -58.3(5) ?
C5 C7 C8 C16 . . . . -81.2(5) ?
C11 C7 C8 C16 . . . . 49.2(5) ?
C5 C7 C8 C9 . . . . 44.7(5) ?
C11 C7 C8 C9 . . . . 175.1(4) ?
C5 C7 C8 C14 . . . . 164.5(4) ?
C11 C7 C8 C14 . . . . -65.0(4) ?
C16 C8 C9 C10 . . . . 81.0(5) ?
C7 C8 C9 C10 . . . . -43.1(6) ?
C14 C8 C9 C10 . . . . -159.6(4) ?
C8 C9 C10 C6 . . . . 54.2(6) ?
C1 C6 C10 C9 . . . . 161.3(4) ?
C5 C6 C10 C9 . . . . -63.8(5) ?
C5 C7 C11 C12 . . . . 137.0(4) ?
C8 C7 C11 C12 . . . . 4.9(5) ?
C7 C11 C12 C15 . . . . -58.8(5) ?
C7 C11 C12 C13 . . . . 59.9(5) ?
C15 C12 C13 C23 . . . . -73.2(5) ?
C11 C12 C13 C23 . . . . 169.3(4) ?
C15 C12 C13 C14 . . . . 54.4(5) ?
C11 C12 C13 C14 . . . . -63.2(5) ?
C23 C13 C14 C24 . . . . -3.2(6) ?
C12 C13 C14 C24 . . . . -128.5(4) ?
C23 C13 C14 C8 . . . . 127.1(4) ?
C12 C13 C14 C8 . . . . 1.8(5) ?
C16 C8 C14 C24 . . . . 75.8(5) ?
C9 C8 C14 C24 . . . . -47.4(5) ?
C7 C8 C14 C24 . . . . -167.5(4) ?
C16 C8 C14 C13 . . . . -55.2(5) ?
C9 C8 C14 C13 . . . . -178.4(4) ?
C7 C8 C14 C13 . . . . 61.5(4) ?
C11 C12 C15 C16 . . . . 59.2(6) ?
C13 C12 C15 C16 . . . . -57.9(5) ?
C11 C12 C15 C20 . . . . -118.2(5) ?
C13 C12 C15 C20 . . . . 124.7(5) ?
C20 C15 C16 C8 . . . . 176.0(4) ?
C12 C15 C16 C8 . . . . -1.3(6) ?
C9 C8 C16 C15 . . . . -179.8(4) ?
C7 C8 C16 C15 . . . . -55.0(5) ?
C14 C8 C16 C15 . . . . 58.4(5) ?
C17 C1 C18 O1 . . . . -178.4(4) ?
C2 C1 C18 O1 . . . . 64.3(5) ?
C6 C1 C18 O1 . . . . -54.8(6) ?
C16 C15 C20 C22 . . . . 115.7(7) ?
C12 C15 C20 C22 . . . . -67.2(8) ?
C16 C15 C20 C21 . . . . -118.4(6) ?
C12 C15 C20 C21 . . . . 58.7(6) ?
C12 C13 C23 O2 . . . . -62.5(5) ?
C14 C13 C23 O2 . . . . 173.5(4) ?
C13 C14 C24 O3 . . . . -71.8(5) ?
C8 C14 C24 O3 . . . . 160.3(4) ?

loop_
_cod_related_entry_id
_cod_related_entry_database
_cod_related_entry_code
1 ChemSpider 30656677
